data_4080614
loop_
_publ_author_name
'Adams, Richard D.'
'Chen, Mingwei'
'Elpitiya, Gaya'
'Yang, Xinzheng'
'Zhang, Qiang'

_publ_section_title
;
 Semibridging Phenyl Ligands in Iridium--Copper and Iridium--Silver
 Cluster Compounds: Synthesis, Structures, and Bonding
;
_journal_issue 8
_journal_name_full Organometallics
_journal_page_first 2416
_journal_paper_doi 10.1021/om400133w
_journal_volume 32
_journal_year 2013
_chemical_formula_sum 'C20 H13 Ag0.5 Ir4 N0.5 O11'
_chemical_formula_weight 1259.04
_chemical_name_systematic
; 
 ? 
;
_space_group_IT_number 2
_symmetry_cell_setting triclinic
_symmetry_space_group_name_Hall '-P 1'
_symmetry_space_group_name_H-M 'P -1'
_atom_sites_solution_hydrogens geom
_atom_sites_solution_primary direct
_atom_sites_solution_secondary difmap
_audit_creation_method SHELXL-97
_cell_angle_alpha 110.465(2)
_cell_angle_beta 95.102(2)
_cell_angle_gamma 108.783(2)
_cell_formula_units_Z 2
_cell_length_a 9.4395(10)
_cell_length_b 12.3182(13)
_cell_length_c 13.4671(15)
_cell_measurement_reflns_used 4142
_cell_measurement_temperature 294(2)
_cell_measurement_theta_max 24.97
_cell_measurement_theta_min 2.34
_cell_volume 1352.6(3)
_computing_cell_refinement 'SAINT+  V6.45 (Bruker, 2003)'
_computing_data_collection 'SMART V5.632 (Bruker, 2005)'
_computing_data_reduction 'SAINT+  V6.45'
_computing_molecular_graphics 'SHELXTL V6.1 (Sheldrick, 2000)'
_computing_publication_material 'SHELXTL V6.1'
_computing_structure_refinement 'SHELXL-97 (Sheldrick, 1997)'
_computing_structure_solution 'SHELXS-97 (Sheldrick, 1990)'
_diffrn_ambient_temperature 294(2)
_diffrn_measured_fraction_theta_full 0.999
_diffrn_measured_fraction_theta_max 0.999
_diffrn_measurement_device_type 'Bruker SMART APEX CCD diffractometer'
_diffrn_measurement_method 'omega scans'
_diffrn_radiation_monochromator graphite
_diffrn_radiation_source 'fine-focus sealed tube'
_diffrn_radiation_type MoK\a
_diffrn_radiation_wavelength 0.71073
_diffrn_reflns_av_R_equivalents 0.0451
_diffrn_reflns_av_sigmaI/netI 0.0441
_diffrn_reflns_limit_h_max 11
_diffrn_reflns_limit_h_min -11
_diffrn_reflns_limit_k_max 14
_diffrn_reflns_limit_k_min -14
_diffrn_reflns_limit_l_max 16
_diffrn_reflns_limit_l_min -16
_diffrn_reflns_number 16712
_diffrn_reflns_theta_full 25.03
_diffrn_reflns_theta_max 25.03
_diffrn_reflns_theta_min 1.66
_diffrn_standards_decay_% <1
_exptl_absorpt_coefficient_mu 20.018
_exptl_absorpt_correction_T_max 1.000
_exptl_absorpt_correction_T_min 0.466344
_exptl_absorpt_correction_type multi-scan
_exptl_absorpt_process_details '(SADABS, Bruker, 1997)'
_exptl_crystal_colour BROWN
_exptl_crystal_density_diffrn 3.091
_exptl_crystal_density_method 'not measured'
_exptl_crystal_description BLOCK
_exptl_crystal_F_000 1112
_exptl_crystal_size_max 0.22
_exptl_crystal_size_mid 0.10
_exptl_crystal_size_min 0.06
_refine_diff_density_max 2.025
_refine_diff_density_min -1.054
_refine_diff_density_rms 0.269
_refine_ls_extinction_method none
_refine_ls_goodness_of_fit_ref 1.030
_refine_ls_hydrogen_treatment constr
_refine_ls_matrix_type full
_refine_ls_number_parameters 340
_refine_ls_number_reflns 4779
_refine_ls_number_restraints 4
_refine_ls_restrained_S_all 1.029
_refine_ls_R_factor_all 0.0590
_refine_ls_R_factor_gt 0.0471
_refine_ls_shift/su_max 0.000
_refine_ls_shift/su_mean 0.000
_refine_ls_structure_factor_coef Fsqd
_refine_ls_weighting_details 'calc w=1/[\s^2^(Fo^2^)+(0.0900P)^2^+13.7658P] where P=(Fo^2^+2Fc^2^)/3'
_refine_ls_weighting_scheme calc
_refine_ls_wR_factor_gt 0.1417
_refine_ls_wR_factor_ref 0.1493
_reflns_number_gt 4010
_reflns_number_total 4779
_reflns_threshold_expression >2sigma(I)
_cod_data_source_file om400133w_si_002.cif
_cod_data_source_block compound3
_cod_depositor_comments
;
The following automatic conversions were performed:

'_symmetry_cell_setting' value 'Triclinic' changed to 'triclinic'
according to /home/saulius/struct/CIF-dictionaries/cif_core.dic
dictionary named 'cif_core.dic' version 2.4.2 from 2011-04-26.

Automatic conversion script
Id: cif_fix_values 1891 2012-01-12 08:04:46Z andrius 
;
_cod_original_sg_symbol_H-M P-1
_cod_original_formula_sum 'C20 H13 Ag0.50 Ir4 N0.50 O11'
_cod_database_code 4080614

loop_
_symmetry_equiv_pos_as_xyz
'x, y, z'
'-x, -y, -z'

loop_
_atom_site_label
_atom_site_type_symbol
_atom_site_fract_x
_atom_site_fract_y
_atom_site_fract_z
_atom_site_U_iso_or_equiv
_atom_site_adp_type
_atom_site_occupancy
_atom_site_symmetry_multiplicity
_atom_site_calc_flag
_atom_site_refinement_flags
_atom_site_disorder_assembly
_atom_site_disorder_group
C4A C 0.483(5) 1.065(4) 0.198(3) 0.152(15) Uani 1 1 d . . .
H4A1 H 0.5193 1.0387 0.2518 0.228 Uiso 1 1 calc R A 1
H4A2 H 0.3904 1.0777 0.2107 0.228 Uiso 1 1 calc R A 1
H4A3 H 0.5601 1.1412 0.2039 0.228 Uiso 1 1 calc R A 1
C2A C 0.453(6) 0.967(6) 0.089(3) 0.076(19) Uani 0.39(5) 1 d PDU B 1
H2A1 H 0.5010 0.9103 0.0958 0.092 Uiso 0.39(5) 1 calc PR B 1
H2A2 H 0.3429 0.9192 0.0661 0.092 Uiso 0.39(5) 1 calc PR B 1
C1A C 0.582(4) 0.923(4) 0.012(5) 0.17(3) Uani 0.61(5) 1 d PD B 2
H1A1 H 0.5627 0.8557 -0.0589 0.200 Uiso 0.61(5) 1 calc PR B 2
H1A2 H 0.5412 0.8852 0.0603 0.200 Uiso 0.61(5) 1 calc PR B 2
Ir2 Ir 1.11351(7) 0.84415(6) 0.35135(6) 0.0431(2) Uani 1 1 d . . .
Ir4 Ir 0.88953(8) 0.66230(7) 0.17433(5) 0.0448(2) Uani 1 1 d . . .
Ir1 Ir 0.99741(8) 0.60270(6) 0.33342(6) 0.0456(2) Uani 1 1 d . . .
Ir3 Ir 0.80205(7) 0.72905(6) 0.36793(5) 0.03869(19) Uani 1 1 d . . .
Ag1 Ag 1.0000 1.0000 0.5000 0.0478(5) Uani 1 2 d S . .
O9 O 0.9292(16) 0.6909(14) 0.5683(11) 0.064(4) Uani 1 1 d . . .
O8 O 0.6920(16) 0.8242(14) 0.2061(12) 0.066(4) Uani 1 1 d . . .
C9 C 0.909(2) 0.6837(17) 0.4786(15) 0.047(4) Uani 1 1 d . . .
O31 O 0.6001(18) 0.8293(13) 0.5001(14) 0.078(5) Uani 1 1 d . . .
C31 C 0.683(2) 0.7984(17) 0.4539(16) 0.050(4) Uani 1 1 d . . .
O11 O 1.2862(18) 0.6159(15) 0.4628(14) 0.079(5) Uani 1 1 d . . .
C43 C 0.5999(19) 0.5656(17) 0.3230(15) 0.046(4) Uani 1 1 d . . .
O23 O 1.090(2) 1.0421(15) 0.2726(13) 0.082(5) Uani 1 1 d . . .
C48 C 0.575(2) 0.4881(19) 0.3738(17) 0.058(5) Uani 1 1 d . . .
H48 H 0.6476 0.5052 0.4343 0.069 Uiso 1 1 calc R . .
C8 C 0.7503(19) 0.7726(17) 0.2402(14) 0.043(4) Uani 1 1 d . . .
O21 O 1.293(2) 0.9295(17) 0.5834(15) 0.091(5) Uani 1 1 d . . .
O42 O 0.630(2) 0.4313(17) 0.0139(14) 0.113(7) Uani 1 1 d . . .
C44 C 0.486(2) 0.5374(17) 0.2275(16) 0.061(5) Uani 1 1 d . . .
H44 H 0.4998 0.5877 0.1885 0.073 Uiso 1 1 calc R . .
C23 C 1.093(2) 0.974(2) 0.3073(18) 0.062(5) Uani 1 1 d . . .
O7 O 1.094(2) 0.5123(19) 0.1166(14) 0.103(7) Uani 1 1 d . . .
C12 C 0.883(3) 0.434(2) 0.305(2) 0.071(6) Uani 1 1 d . . .
C21 C 1.220(3) 0.902(2) 0.4972(17) 0.063(5) Uani 1 1 d . . .
C11 C 1.176(2) 0.6078(18) 0.4115(18) 0.057(5) Uani 1 1 d . . .
O41 O 0.999(2) 0.776(2) 0.0177(15) 0.109(7) Uani 1 1 d . . .
C7 C 1.035(3) 0.568(2) 0.1767(17) 0.076(7) Uani 1 1 d . . .
C42 C 0.722(2) 0.516(2) 0.0730(16) 0.070(6) Uani 1 1 d . . .
C41 C 0.957(3) 0.735(2) 0.0780(19) 0.073(6) Uani 1 1 d . . .
C46 C 0.332(3) 0.351(2) 0.251(2) 0.076(6) Uani 1 1 d . . .
H46 H 0.2437 0.2792 0.2286 0.091 Uiso 1 1 calc R . .
C47 C 0.443(3) 0.383(2) 0.337(2) 0.078(7) Uani 1 1 d . . .
H47 H 0.4294 0.3308 0.3741 0.093 Uiso 1 1 calc R . .
O12 O 0.816(3) 0.3330(16) 0.286(2) 0.129(9) Uani 1 1 d . . .
C45 C 0.352(2) 0.427(2) 0.1984(19) 0.084(8) Uani 1 1 d . . .
H45 H 0.2743 0.4062 0.1395 0.100 Uiso 1 1 calc R . .
C22 C 1.280(3) 0.817(2) 0.2878(17) 0.069(6) Uani 1 1 d . . .
O22 O 1.369(2) 0.800(2) 0.242(2) 0.135(9) Uani 1 1 d . . .
N1A N 0.5000 1.0000 0.0000 0.094(10) Uani 1 2 d SDU . .
C3A C 0.762(4) 0.995(6) 0.056(5) 0.26(4) Uani 1 1 d D . .
H3A1 H 0.7887 1.0825 0.0727 0.392 Uiso 1 1 calc R B 2
H3A2 H 0.8141 0.9616 0.0024 0.392 Uiso 1 1 calc R B 2
H3A3 H 0.7934 0.9850 0.1214 0.392 Uiso 1 1 calc R B 2

loop_
_atom_site_aniso_label
_atom_site_aniso_U_11
_atom_site_aniso_U_22
_atom_site_aniso_U_33
_atom_site_aniso_U_23
_atom_site_aniso_U_13
_atom_site_aniso_U_12
C4A 0.19(4) 0.15(4) 0.12(3) 0.06(3) 0.05(3) 0.06(3)
C2A 0.04(3) 0.11(5) 0.05(3) 0.00(3) 0.01(2) 0.02(3)
C1A 0.19(8) 0.27(9) 0.15(6) 0.17(7) 0.08(5) 0.13(7)
Ir2 0.0388(4) 0.0440(4) 0.0424(4) 0.0126(3) 0.0109(3) 0.0152(3)
Ir4 0.0476(4) 0.0513(4) 0.0333(4) 0.0135(3) 0.0081(3) 0.0200(3)
Ir1 0.0473(4) 0.0435(4) 0.0431(4) 0.0124(3) 0.0035(3) 0.0210(3)
Ir3 0.0372(3) 0.0407(4) 0.0373(4) 0.0143(3) 0.0088(3) 0.0150(3)
Ag1 0.0484(10) 0.0440(10) 0.0453(11) 0.0107(8) 0.0141(8) 0.0173(8)
O9 0.070(9) 0.083(10) 0.043(8) 0.026(7) 0.011(6) 0.033(8)
O8 0.059(8) 0.095(11) 0.080(10) 0.064(9) 0.020(7) 0.041(8)
C9 0.053(10) 0.053(10) 0.046(11) 0.031(9) 0.005(8) 0.024(8)
O31 0.081(10) 0.050(8) 0.103(13) 0.025(8) 0.056(10) 0.023(8)
C31 0.042(9) 0.047(10) 0.059(12) 0.021(9) 0.011(9) 0.011(8)
O11 0.068(10) 0.084(11) 0.092(12) 0.049(10) -0.004(8) 0.027(8)
C43 0.042(9) 0.051(10) 0.050(10) 0.020(9) 0.015(8) 0.021(8)
O23 0.134(15) 0.067(10) 0.072(10) 0.044(9) 0.040(10) 0.050(10)
C48 0.041(10) 0.066(12) 0.063(13) 0.027(10) 0.008(9) 0.015(9)
C8 0.040(9) 0.056(10) 0.043(10) 0.024(8) 0.015(7) 0.025(8)
O21 0.095(12) 0.093(12) 0.073(11) 0.030(10) -0.005(9) 0.033(10)
O42 0.102(13) 0.087(12) 0.049(10) -0.028(9) -0.011(9) -0.022(10)
C44 0.065(12) 0.044(10) 0.054(12) 0.013(9) -0.018(9) 0.012(9)
C23 0.063(12) 0.060(12) 0.068(14) 0.033(11) 0.025(10) 0.019(10)
O7 0.146(16) 0.143(16) 0.061(10) 0.022(10) 0.044(11) 0.119(15)
C12 0.070(14) 0.067(15) 0.074(15) 0.035(12) -0.002(11) 0.023(12)
C21 0.076(14) 0.070(13) 0.050(12) 0.022(10) 0.006(10) 0.040(11)
C11 0.044(10) 0.059(12) 0.074(14) 0.026(10) 0.025(10) 0.026(9)
O41 0.108(14) 0.128(16) 0.077(12) 0.065(12) 0.032(10) -0.003(12)
C7 0.074(14) 0.089(16) 0.046(12) -0.009(11) 0.002(10) 0.047(13)
C42 0.058(12) 0.109(18) 0.036(11) 0.013(12) 0.010(9) 0.040(13)
C41 0.066(13) 0.090(17) 0.058(14) 0.023(13) 0.020(11) 0.029(12)
C46 0.060(13) 0.081(16) 0.076(16) 0.036(13) 0.011(12) 0.011(12)
C47 0.083(16) 0.066(14) 0.100(19) 0.057(14) 0.027(14) 0.021(12)
O12 0.133(17) 0.041(9) 0.16(2) 0.009(11) -0.003(15) 0.012(10)
C45 0.046(12) 0.107(19) 0.066(15) 0.040(14) -0.012(10) -0.010(12)
C22 0.071(13) 0.091(16) 0.050(12) 0.023(11) 0.042(11) 0.032(12)
O22 0.097(15) 0.14(2) 0.19(3) 0.060(18) 0.077(17) 0.071(15)
N1A 0.050(15) 0.11(2) 0.16(3) 0.10(2) 0.035(17) 0.022(15)
C3A 0.09(3) 0.51(10) 0.40(9) 0.40(9) 0.08(4) 0.13(4)

loop_
_atom_type_symbol
_atom_type_description
_atom_type_scat_dispersion_real
_atom_type_scat_dispersion_imag
_atom_type_scat_source
C C 0.0033 0.0016 'International Tables Vol C Tables 4.2.6.8 and 6.1.1.4'
H H 0.0000 0.0000 'International Tables Vol C Tables 4.2.6.8 and 6.1.1.4'
O O 0.0106 0.0060 'International Tables Vol C Tables 4.2.6.8 and 6.1.1.4'
Ir Ir -1.4442 7.9887 'International Tables Vol C Tables 4.2.6.8 and 6.1.1.4'
Ag Ag -0.8971 1.1015 'International Tables Vol C Tables 4.2.6.8 and 6.1.1.4'
N N 0.0061 0.0033 'International Tables Vol C Tables 4.2.6.8 and 6.1.1.4'

loop_
_geom_angle_atom_site_label_1
_geom_angle_atom_site_label_2
_geom_angle_atom_site_label_3
_geom_angle
_geom_angle_site_symmetry_1
_geom_angle_site_symmetry_3
N1A C2A C4A 121(4) . .
N1A C1A C3A 115(3) . .
C21 Ir2 C22 95.5(10) . .
C21 Ir2 C23 114.9(9) . .
C22 Ir2 C23 100.6(9) . .
C21 Ir2 Ir1 92.0(7) . .
C22 Ir2 Ir1 91.0(7) . .
C23 Ir2 Ir1 149.2(6) . .
C21 Ir2 Ir4 149.9(7) . .
C22 Ir2 Ir4 94.4(7) . .
C23 Ir2 Ir4 91.0(7) . .
Ir1 Ir2 Ir4 59.49(3) . .
C21 Ir2 Ag1 67.3(6) . .
C22 Ir2 Ag1 150.3(7) . .
C23 Ir2 Ag1 68.3(6) . .
Ir1 Ir2 Ag1 112.68(3) . .
Ir4 Ir2 Ag1 112.66(3) . .
C21 Ir2 Ir3 100.3(7) . .
C22 Ir2 Ir3 145.7(7) . .
C23 Ir2 Ir3 100.0(6) . .
Ir1 Ir2 Ir3 58.37(2) . .
Ir4 Ir2 Ir3 58.06(2) . .
Ag1 Ir2 Ir3 63.703(19) . .
C41 Ir4 C42 98.3(10) . .
C41 Ir4 C7 101.1(11) . .
C42 Ir4 C7 94.1(9) . .
C41 Ir4 C8 97.4(9) . .
C42 Ir4 C8 96.6(8) . .
C7 Ir4 C8 157.1(8) . .
C41 Ir4 Ir1 141.2(7) . .
C42 Ir4 Ir1 107.5(7) . .
C7 Ir4 Ir1 49.6(7) . .
C8 Ir4 Ir1 107.6(4) . .
C41 Ir4 Ir3 137.9(7) . .
C42 Ir4 Ir3 106.6(6) . .
C7 Ir4 Ir3 110.2(7) . .
C8 Ir4 Ir3 47.2(4) . .
Ir1 Ir4 Ir3 60.52(3) . .
C41 Ir4 Ir2 94.9(7) . .
C42 Ir4 Ir2 166.7(7) . .
C7 Ir4 Ir2 81.5(6) . .
C8 Ir4 Ir2 83.5(5) . .
Ir1 Ir4 Ir2 60.14(3) . .
Ir3 Ir4 Ir2 63.79(2) . .
C11 Ir1 C12 94.4(9) . .
C11 Ir1 C7 103.8(9) . .
C12 Ir1 C7 95.6(10) . .
C11 Ir1 C9 96.0(7) . .
C12 Ir1 C9 95.8(9) . .
C7 Ir1 C9 156.2(8) . .
C11 Ir1 Ir4 143.8(6) . .
C12 Ir1 Ir4 109.7(7) . .
C7 Ir1 Ir4 48.9(6) . .
C9 Ir1 Ir4 107.4(4) . .
C11 Ir1 Ir2 96.6(6) . .
C12 Ir1 Ir2 169.0(7) . .
C7 Ir1 Ir2 81.3(7) . .
C9 Ir1 Ir2 83.6(4) . .
Ir4 Ir1 Ir2 60.37(3) . .
C11 Ir1 Ir3 137.7(6) . .
C12 Ir1 Ir3 107.9(7) . .
C7 Ir1 Ir3 109.1(6) . .
C9 Ir1 Ir3 47.4(4) . .
Ir4 Ir1 Ir3 60.13(2) . .
Ir2 Ir1 Ir3 63.74(2) . .
C31 Ir3 C8 97.2(7) . .
C31 Ir3 C9 98.0(8) . .
C8 Ir3 C9 163.5(7) . .
C31 Ir3 C43 80.6(7) . .
C8 Ir3 C43 96.8(7) . .
C9 Ir3 C43 92.0(7) . .
C31 Ir3 Ir4 149.6(6) . .
C8 Ir3 Ir4 52.7(5) . .
C9 Ir3 Ir4 112.3(5) . .
C43 Ir3 Ir4 97.1(5) . .
C31 Ir3 Ir1 150.8(6) . .
C8 Ir3 Ir1 111.9(5) . .
C9 Ir3 Ir1 53.1(5) . .
C43 Ir3 Ir1 94.9(5) . .
Ir4 Ir3 Ir1 59.36(2) . .
C31 Ir3 Ir2 130.1(5) . .
C8 Ir3 Ir2 82.6(5) . .
C9 Ir3 Ir2 82.7(5) . .
C43 Ir3 Ir2 149.3(5) . .
Ir4 Ir3 Ir2 58.15(2) . .
Ir1 Ir3 Ir2 57.90(2) . .
C31 Ir3 Ag1 73.4(5) . .
C8 Ir3 Ag1 89.5(5) . .
C9 Ir3 Ag1 88.9(5) . .
C43 Ir3 Ag1 153.8(5) . .
Ir4 Ir3 Ag1 106.79(3) . .
Ir1 Ir3 Ag1 106.37(3) . .
Ir2 Ir3 Ag1 56.733(18) . .
Ir2 Ag1 Ir2 180.0 2_776 .
Ir2 Ag1 Ir3 59.563(19) 2_776 2_776
Ir2 Ag1 Ir3 120.436(19) . 2_776
Ir2 Ag1 Ir3 120.437(19) 2_776 .
Ir2 Ag1 Ir3 59.563(19) . .
Ir3 Ag1 Ir3 180.0 2_776 .
O9 C9 Ir3 146.3(16) . .
O9 C9 Ir1 134.2(14) . .
Ir3 C9 Ir1 79.5(6) . .
O31 C31 Ir3 173.3(17) . .
C48 C43 C44 119.6(17) . .
C48 C43 Ir3 124.4(14) . .
C44 C43 Ir3 116.0(13) . .
C43 C48 C47 120(2) . .
O8 C8 Ir3 147.4(15) . .
O8 C8 Ir4 132.5(14) . .
Ir3 C8 Ir4 80.1(6) . .
C45 C44 C43 115.1(18) . .
O23 C23 Ir2 171(2) . .
O12 C12 Ir1 179(3) . .
O21 C21 Ir2 172.9(19) . .
O11 C11 Ir1 177.1(19) . .
O7 C7 Ir4 139(2) . .
O7 C7 Ir1 139(2) . .
Ir4 C7 Ir1 81.4(7) . .
O42 C42 Ir4 178(2) . .
O41 C41 Ir4 178(2) . .
C45 C46 C47 118(2) . .
C46 C47 C48 124(2) . .
C46 C45 C44 123(2) . .
O22 C22 Ir2 173(3) . .
C1A N1A C1A 180.0(19) 2_675 .
C1A N1A C2A 75(3) 2_675 2_675
C1A N1A C2A 105(3) . 2_675
C1A N1A C2A 105(3) 2_675 .
C1A N1A C2A 75(3) . .
C2A N1A C2A 179.999(16) 2_675 .

loop_
_geom_bond_atom_site_label_1
_geom_bond_atom_site_label_2
_geom_bond_distance
_geom_bond_site_symmetry_2
C4A C2A 1.47(6) .
C2A N1A 1.45(2) .
C1A N1A 1.44(2) .
C1A C3A 1.59(2) .
Ir2 C21 1.89(2) .
Ir2 C22 1.92(2) .
Ir2 C23 1.95(2) .
Ir2 Ir1 2.7308(10) .
Ir2 Ir4 2.7369(9) .
Ir2 Ag1 2.8035(7) .
Ir2 Ir3 2.8909(9) .
Ir4 C41 1.86(3) .
Ir4 C42 1.92(2) .
Ir4 C7 2.07(2) .
Ir4 C8 2.208(16) .
Ir4 Ir1 2.7129(10) .
Ir4 Ir3 2.7343(9) .
Ir1 C11 1.87(2) .
Ir1 C12 1.89(2) .
Ir1 C7 2.09(2) .
Ir1 C9 2.232(19) .
Ir1 Ir3 2.7449(9) .
Ir3 C31 1.87(2) .
Ir3 C8 2.038(17) .
Ir3 C9 2.055(16) .
Ir3 C43 2.128(18) .
Ir3 Ag1 3.0060(7) .
Ag1 Ir2 2.8035(7) 2_776
Ag1 Ir3 3.0060(7) 2_776
O9 C9 1.17(2) .
O8 C8 1.14(2) .
O31 C31 1.12(2) .
O11 C11 1.15(2) .
C43 C48 1.33(3) .
C43 C44 1.46(3) .
O23 C23 1.10(2) .
C48 C47 1.37(3) .
O21 C21 1.17(2) .
O42 C42 1.09(3) .
C44 C45 1.43(3) .
O7 C7 1.17(2) .
C12 O12 1.12(3) .
O41 C41 1.13(3) .
C46 C45 1.33(3) .
C46 C47 1.34(3) .
C22 O22 1.12(3) .
N1A C1A 1.44(2) 2_675
N1A C2A 1.45(2) 2_675
